data_1549616
loop_
_publ_author_name
'Wang, Sha-Sha'
'Rong, Rong'
'Jin, Ling-Zhi'
'Yang, Shan-Shan'
'Li, Yin-Xiang'
'Zhang, He'
'Xiong, Yu-Wei'
'Sun, Li-Tao'
'Cao, Hong-Tao'
'Xie, Ling-Hai'
'Huang, Wei'

_publ_section_title
;
 Variable segment roles: modulation of the packing modes, nanocrystal
 morphologies and optical emissions.
;
_journal_issue 28
_journal_name_full Nanoscale
_journal_page_first 13310
_journal_page_last 13314
_journal_paper_doi 10.1039/c8nr02956c
_journal_volume 10
_journal_year 2018
_chemical_formula_moiety 'C37 H23 N O'
_chemical_formula_sum 'C37 H23 N O'
_chemical_formula_weight 497.56
_space_group_crystal_system monoclinic
_space_group_IT_number 14
_space_group_name_Hall '-P 2yn'
_space_group_name_H-M_alt 'P 1 21/n 1'
_symmetry_space_group_name_Hall '-P 2yn'
_symmetry_space_group_name_H-M 'P 1 21/n 1'
_atom_sites_solution_hydrogens geom
_atom_sites_solution_primary direct
_audit_creation_date 2016-12-16
_audit_creation_method
;
Olex2 1.2
(compiled 2016.02.19 svn.r3266 for OlexSys, GUI svn.r5155)
;
_cell_angle_alpha 90
_cell_angle_beta 106.472(2)
_cell_angle_gamma 90
_cell_formula_units_Z 4
_cell_length_a 12.115(2)
_cell_length_b 11.1281(19)
_cell_length_c 19.686(3)
_cell_measurement_reflns_used 1415
_cell_measurement_temperature 296(2)
_cell_measurement_theta_max 19.36
_cell_measurement_theta_min 2.30
_cell_volume 2545.1(7)
_computing_cell_refinement 'SAINT v7.68A (Bruker, 2009)'
_computing_data_collection 'Bruker APEX2'
_computing_data_reduction 'SAINT v7.68A (Bruker, 2009)'
_computing_molecular_graphics 'Olex2 (Dolomanov et al., 2009)'
_computing_publication_material 'Olex2 (Dolomanov et al., 2009)'
_computing_structure_refinement 'ShelXL (Sheldrick, 2015)'
_computing_structure_solution 'ShelXS (Sheldrick, 2008)'
_diffrn_ambient_temperature 296.15
_diffrn_measured_fraction_theta_full 0.998
_diffrn_measured_fraction_theta_max 0.992
_diffrn_measurement_device_type 'Bruker APEX-II CCD'
_diffrn_measurement_method '\f and \w scans'
_diffrn_radiation_monochromator graphite
_diffrn_radiation_type MoK\a
_diffrn_radiation_wavelength 0.71073
_diffrn_reflns_av_R_equivalents 0.0539
_diffrn_reflns_av_unetI/netI 0.0768
_diffrn_reflns_Laue_measured_fraction_full 0.998
_diffrn_reflns_Laue_measured_fraction_max 0.992
_diffrn_reflns_limit_h_max 15
_diffrn_reflns_limit_h_min -15
_diffrn_reflns_limit_k_max 8
_diffrn_reflns_limit_k_min -14
_diffrn_reflns_limit_l_max 25
_diffrn_reflns_limit_l_min -25
_diffrn_reflns_number 15729
_diffrn_reflns_point_group_measured_fraction_full 0.998
_diffrn_reflns_point_group_measured_fraction_max 0.992
_diffrn_reflns_theta_full 25.242
_diffrn_reflns_theta_max 27.726
_diffrn_reflns_theta_min 2.124
_diffrn_standards_number 0
_exptl_absorpt_coefficient_mu 0.077
_exptl_absorpt_correction_T_max 0.7456
_exptl_absorpt_correction_T_min 0.6632
_exptl_absorpt_correction_type multi-scan
_exptl_absorpt_process_details
;
SADABS-2008/1 (Bruker,2008) was used for absorption correction.
wR2(int) was 0.0898 before and 0.0470 after correction.
The Ratio of minimum to maximum transmission is 0.8895.
The \l/2 correction factor is 0.0015.
;
_exptl_crystal_colour white
_exptl_crystal_colour_primary white
_exptl_crystal_density_diffrn 1.299
_exptl_crystal_density_method 'not measured'
_exptl_crystal_description block
_exptl_crystal_F_000 1040
_exptl_crystal_size_max 0.21
_exptl_crystal_size_mid 0.15
_exptl_crystal_size_min 0.12
_refine_diff_density_max 0.184
_refine_diff_density_min -0.222
_refine_diff_density_rms 0.042
_refine_ls_extinction_coef 0.0052(7)
_refine_ls_extinction_expression Fc^*^=kFc[1+0.001xFc^2^\l^3^/sin(2\q)]^-1/4^
_refine_ls_extinction_method 'SHELXL-2014/7 (Sheldrick 2014'
_refine_ls_goodness_of_fit_ref 0.926
_refine_ls_hydrogen_treatment constr
_refine_ls_matrix_type full
_refine_ls_number_parameters 353
_refine_ls_number_reflns 5939
_refine_ls_number_restraints 401
_refine_ls_restrained_S_all 0.897
_refine_ls_R_factor_all 0.1427
_refine_ls_R_factor_gt 0.0517
_refine_ls_shift/su_max 0.000
_refine_ls_shift/su_mean 0.000
_refine_ls_structure_factor_coef Fsqd
_refine_ls_weighting_details 'w=1/[\s^2^(Fo^2^)+(0.0634P)^2^] where P=(Fo^2^+2Fc^2^)/3'
_refine_ls_weighting_scheme calc
_refine_ls_wR_factor_gt 0.1136
_refine_ls_wR_factor_ref 0.1508
_reflns_Friedel_coverage 0.000
_reflns_number_gt 2604
_reflns_number_total 5939
_reflns_threshold_expression 'I > 2\s(I)'
_cod_data_source_file c8nr02956c3.cif
_cod_data_source_block p21n
_cod_depositor_comments 'Adding full bibliography for 1549616--1549618.cif.'
_cod_original_cell_volume 2544.9(7)
_cod_database_code 1549616
_shelx_space_group_comment
;
The symmetry employed for this shelxl refinement is uniquely defined
by the following loop, which should always be used as a source of
symmetry information in preference to the above space-group names.
They are only intended as comments.
;
_shelx_estimated_absorpt_t_max 0.991
_shelx_estimated_absorpt_t_min 0.984
_olex2_refinement_description
;
1. Fixed Uiso
 At 1.2 times of:
  All C(H) groups
2. Rigid bond restraints
 All non-hydrogen atoms
 with sigma for 1-2 distances of 0.01 and sigma for 1-3 distances of 0.01
3. Uiso/Uaniso restraints and constraints
All non-hydrogen atoms have similar U: within 2A with sigma of 0.04 and sigma
for terminal atoms of 0.08
4.a Aromatic/amide H refined with riding coordinates:
 C2(H2), C3(H3), C4(H4), C5(H5), C8(H8), C9(H9), C10(H10), C11(H11), C14(H14),
 C15(H15), C18(H18), C22(H22), C23(H23), C24(H24), C25(H25), C27(H27), C28(H28),
  C29(H29), C30(H30), C33(H33), C34(H34), C35(H35), C36(H36)
;
_shelx_shelxl_version_number 2014/7
_olex2_submission_special_instructions 'No special instructions were received'

loop_
_space_group_symop_operation_xyz
'x, y, z'
'-x+1/2, y+1/2, -z+1/2'
'-x, -y, -z'
'x-1/2, -y-1/2, z-1/2'

loop_
_atom_site_label
_atom_site_type_symbol
_atom_site_fract_x
_atom_site_fract_y
_atom_site_fract_z
_atom_site_U_iso_or_equiv
_atom_site_adp_type
_atom_site_occupancy
_atom_site_site_symmetry_order
_atom_site_calc_flag
_atom_site_refinement_flags_posn
_atom_site_refinement_flags_adp
C1 C 1.2447(2) 0.4272(2) 0.35945(11) 0.0554(6) Uani 1 1 d . U
C2 C 1.1689(2) 0.3707(2) 0.38946(12) 0.0679(7) Uani 1 1 d . U
H2 H 1.0899 0.3747 0.3683 0.081 Uiso 1 1 calc R .
C3 C 1.2132(3) 0.3079(3) 0.45193(13) 0.0815(8) Uani 1 1 d . U
H3 H 1.1638 0.2676 0.4727 0.098 Uiso 1 1 calc R .
C4 C 1.3314(3) 0.3051(3) 0.48368(16) 0.0957(10) Uani 1 1 d . U
H4 H 1.3598 0.2646 0.5264 0.115 Uiso 1 1 calc R .
C5 C 1.4069(3) 0.3600(3) 0.45380(16) 0.0909(9) Uani 1 1 d . U
H5 H 1.4857 0.3559 0.4756 0.109 Uiso 1 1 calc R .
C6 C 1.3648(2) 0.4225(2) 0.39007(13) 0.0664(7) Uani 1 1 d . U
C7 C 1.4179(2) 0.4897(2) 0.34506(13) 0.0653(7) Uani 1 1 d . U
C8 C 1.5316(2) 0.5124(3) 0.34638(18) 0.0884(9) Uani 1 1 d . U
H8 H 1.5920 0.4850 0.3838 0.106 Uiso 1 1 calc R .
C9 C 1.5533(3) 0.5758(3) 0.2918(2) 0.0957(10) Uani 1 1 d . U
H9 H 1.6289 0.5904 0.2920 0.115 Uiso 1 1 calc R .
C10 C 1.4637(2) 0.6184(2) 0.23640(16) 0.0800(8) Uani 1 1 d . U
H10 H 1.4806 0.6610 0.1999 0.096 Uiso 1 1 calc R .
C11 C 1.3509(2) 0.5995(2) 0.23391(13) 0.0661(7) Uani 1 1 d . U
H11 H 1.2913 0.6290 0.1968 0.079 Uiso 1 1 calc R .
C12 C 1.32878(19) 0.5345(2) 0.28899(12) 0.0561(6) Uani 1 1 d . U
C13 C 1.11273(18) 0.5290(2) 0.25276(10) 0.0490(6) Uani 1 1 d . U
C14 C 1.08471(19) 0.6483(2) 0.23555(12) 0.0602(6) Uani 1 1 d . U
H14 H 1.1377 0.7086 0.2543 0.072 Uiso 1 1 calc R .
C15 C 0.97790(18) 0.6772(2) 0.19046(11) 0.0566(6) Uani 1 1 d . U
H15 H 0.9600 0.7575 0.1794 0.068 Uiso 1 1 calc R .
C16 C 0.89670(18) 0.5892(2) 0.16131(10) 0.0462(5) Uani 1 1 d . U
C17 C 0.92676(18) 0.4716(2) 0.18061(10) 0.0480(5) Uani 1 1 d . U
C18 C 1.03359(18) 0.4406(2) 0.22522(10) 0.0495(6) Uani 1 1 d . U
H18 H 1.0516 0.3604 0.2364 0.059 Uiso 1 1 calc R .
C19 C 0.78224(17) 0.6154(2) 0.10640(10) 0.0457(5) Uani 1 1 d . U
C20 C 0.69658(18) 0.5173(2) 0.11087(10) 0.0501(6) Uani 1 1 d . U
C21 C 0.7354(2) 0.4038(2) 0.13365(11) 0.0568(6) Uani 1 1 d . U
C22 C 0.6616(2) 0.3100(3) 0.13524(12) 0.0719(7) Uani 1 1 d . U
H22 H 0.6908 0.2342 0.1504 0.086 Uiso 1 1 calc R .
C23 C 0.5455(2) 0.3289(3) 0.11450(13) 0.0782(8) Uani 1 1 d . U
H23 H 0.4954 0.2660 0.1154 0.094 Uiso 1 1 calc R .
C24 C 0.5029(2) 0.4414(3) 0.09222(13) 0.0740(8) Uani 1 1 d . U
H24 H 0.4239 0.4550 0.0787 0.089 Uiso 1 1 calc R .
C25 C 0.5782(2) 0.5343(2) 0.09004(12) 0.0629(7) Uani 1 1 d . U
H25 H 0.5487 0.6097 0.0743 0.075 Uiso 1 1 calc R .
C26 C 0.73518(17) 0.7411(2) 0.11082(10) 0.0481(6) Uani 1 1 d . U
C27 C 0.70549(19) 0.7947(2) 0.16637(12) 0.0612(7) Uani 1 1 d . U
H27 H 0.7169 0.7549 0.2093 0.073 Uiso 1 1 calc R .
C28 C 0.6581(2) 0.9100(3) 0.15683(15) 0.0703(7) Uani 1 1 d . U
H28 H 0.6389 0.9478 0.1941 0.084 Uiso 1 1 calc R .
C29 C 0.6394(2) 0.9680(3) 0.09300(15) 0.0729(7) Uani 1 1 d . U
H29 H 0.6054 1.0437 0.0871 0.087 Uiso 1 1 calc R .
C30 C 0.6701(2) 0.9160(2) 0.03770(14) 0.0649(7) Uani 1 1 d . U
H30 H 0.6581 0.9561 -0.0052 0.078 Uiso 1 1 calc R .
C31 C 0.71913(17) 0.8029(2) 0.04702(11) 0.0483(6) Uani 1 1 d . U
C32 C 0.79912(17) 0.6182(2) 0.03162(10) 0.0468(5) Uani 1 1 d . U
C33 C 0.84533(18) 0.5318(2) -0.00224(11) 0.0592(6) Uani 1 1 d . U
H33 H 0.8710 0.4591 0.0199 0.071 Uiso 1 1 calc R .
C34 C 0.8530(2) 0.5550(3) -0.07010(12) 0.0691(7) Uani 1 1 d . U
H34 H 0.8834 0.4972 -0.0937 0.083 Uiso 1 1 calc R .
C35 C 0.8157(2) 0.6632(3) -0.10267(13) 0.0737(8) Uani 1 1 d . U
H35 H 0.8212 0.6772 -0.1482 0.088 Uiso 1 1 calc R .
C36 C 0.7706(2) 0.7505(2) -0.06907(12) 0.0626(7) Uani 1 1 d . U
H36 H 0.7463 0.8236 -0.0912 0.075 Uiso 1 1 calc R .
C37 C 0.76212(17) 0.7275(2) -0.00159(10) 0.0484(6) Uani 1 1 d . U
N1 N 1.22328(15) 0.49739(18) 0.29793(9) 0.0558(5) Uani 1 1 d . U
O1 O 0.85237(13) 0.37665(14) 0.15633(9) 0.0668(5) Uani 1 1 d . U

loop_
_atom_site_aniso_label
_atom_site_aniso_U_11
_atom_site_aniso_U_22
_atom_site_aniso_U_33
_atom_site_aniso_U_23
_atom_site_aniso_U_13
_atom_site_aniso_U_12
C1 0.0576(15) 0.0549(16) 0.0457(13) -0.0026(12) 0.0015(11) 0.0058(12)
C2 0.0769(18) 0.0715(19) 0.0505(14) 0.0021(13) 0.0104(13) 0.0030(15)
C3 0.108(2) 0.069(2) 0.0594(16) 0.0084(14) 0.0096(16) 0.0012(17)
C4 0.125(3) 0.070(2) 0.0676(19) 0.0125(16) -0.0114(19) 0.009(2)
C5 0.087(2) 0.072(2) 0.087(2) 0.0109(17) -0.0206(17) 0.0117(17)
C6 0.0649(16) 0.0576(17) 0.0594(15) -0.0036(13) -0.0102(13) 0.0110(13)
C7 0.0499(14) 0.0565(17) 0.0766(17) -0.0035(14) -0.0033(13) 0.0053(13)
C8 0.0503(17) 0.070(2) 0.125(2) -0.0009(19) -0.0081(16) 0.0030(15)
C9 0.0545(18) 0.079(2) 0.147(3) 0.000(2) 0.0196(19) -0.0046(17)
C10 0.0625(18) 0.073(2) 0.108(2) -0.0063(17) 0.0297(16) -0.0060(15)
C11 0.0580(16) 0.0655(18) 0.0727(16) -0.0051(14) 0.0150(13) -0.0035(13)
C12 0.0465(13) 0.0560(16) 0.0600(14) -0.0089(12) 0.0054(11) -0.0006(12)
C13 0.0435(13) 0.0592(16) 0.0400(11) -0.0008(11) 0.0051(9) 0.0029(12)
C14 0.0487(14) 0.0621(17) 0.0593(14) -0.0021(13) -0.0017(11) -0.0061(12)
C15 0.0517(14) 0.0516(15) 0.0580(14) 0.0043(12) 0.0015(11) -0.0015(12)
C16 0.0456(12) 0.0511(15) 0.0390(11) 0.0025(11) 0.0073(9) -0.0007(11)
C17 0.0443(12) 0.0538(15) 0.0427(11) -0.0020(11) 0.0072(10) -0.0041(12)
C18 0.0514(13) 0.0519(15) 0.0428(12) 0.0052(11) 0.0093(10) 0.0029(11)
C19 0.0412(12) 0.0539(15) 0.0391(11) 0.0022(10) 0.0066(9) 0.0006(11)
C20 0.0460(13) 0.0608(16) 0.0390(11) -0.0010(11) 0.0046(9) -0.0033(12)
C21 0.0484(14) 0.0647(17) 0.0494(13) -0.0006(12) 0.0011(11) -0.0068(13)
C22 0.0654(17) 0.0664(18) 0.0707(16) 0.0064(14) -0.0020(13) -0.0167(15)
C23 0.0647(18) 0.084(2) 0.0769(18) 0.0018(17) 0.0058(14) -0.0252(16)
C24 0.0494(15) 0.096(2) 0.0718(17) -0.0051(16) 0.0090(13) -0.0150(15)
C25 0.0505(14) 0.0711(17) 0.0606(14) 0.0016(13) 0.0053(11) -0.0045(13)
C26 0.0392(12) 0.0571(15) 0.0448(12) -0.0034(11) 0.0069(9) -0.0011(11)
C27 0.0583(15) 0.0740(19) 0.0521(14) -0.0077(13) 0.0171(11) -0.0027(14)
C28 0.0604(16) 0.075(2) 0.0787(18) -0.0205(16) 0.0249(14) 0.0026(15)
C29 0.0611(16) 0.0634(18) 0.0889(19) -0.0071(16) 0.0130(14) 0.0090(14)
C30 0.0622(16) 0.0592(17) 0.0677(16) 0.0053(14) 0.0093(13) 0.0063(14)
C31 0.0391(12) 0.0510(15) 0.0504(13) 0.0039(11) 0.0053(10) -0.0015(11)
C32 0.0372(12) 0.0585(15) 0.0408(11) 0.0005(11) 0.0045(9) 0.0000(11)
C33 0.0559(14) 0.0670(17) 0.0513(13) 0.0006(13) 0.0099(11) 0.0108(13)
C34 0.0655(16) 0.092(2) 0.0492(14) -0.0085(14) 0.0148(12) 0.0142(15)
C35 0.0730(18) 0.102(2) 0.0477(14) 0.0080(15) 0.0202(13) 0.0105(17)
C36 0.0624(15) 0.0709(18) 0.0523(14) 0.0118(13) 0.0124(12) 0.0044(14)
C37 0.0432(12) 0.0584(15) 0.0404(11) 0.0001(11) 0.0067(9) -0.0011(11)
N1 0.0457(11) 0.0681(14) 0.0468(10) 0.0049(10) 0.0019(8) 0.0044(10)
O1 0.0532(10) 0.0535(11) 0.0797(11) -0.0001(9) -0.0038(8) -0.0047(8)

loop_
_atom_type_symbol
_atom_type_description
_atom_type_scat_dispersion_real
_atom_type_scat_dispersion_imag
_atom_type_scat_source
C C 0.0033 0.0016 'International Tables Vol C Tables 4.2.6.8 and 6.1.1.4'
H H 0.0000 0.0000 'International Tables Vol C Tables 4.2.6.8 and 6.1.1.4'
N N 0.0061 0.0033 'International Tables Vol C Tables 4.2.6.8 and 6.1.1.4'
O O 0.0106 0.0060 'International Tables Vol C Tables 4.2.6.8 and 6.1.1.4'

loop_
_geom_angle_atom_site_label_1
_geom_angle_atom_site_label_2
_geom_angle_atom_site_label_3
_geom_angle
C2 C1 C6 122.2(2)
C2 C1 N1 130.0(2)
N1 C1 C6 107.8(2)
C1 C2 C3 118.3(3)
C2 C3 C4 120.1(3)
C5 C4 C3 121.8(3)
C4 C5 C6 119.4(3)
C1 C6 C7 107.7(2)
C5 C6 C1 118.2(3)
C5 C6 C7 134.1(3)
C8 C7 C6 133.9(2)
C8 C7 C12 119.2(3)
C12 C7 C6 106.8(2)
C9 C8 C7 119.1(3)
C8 C9 C10 120.8(3)
C11 C10 C9 121.7(3)
C10 C11 C12 117.6(2)
C7 C12 N1 108.9(2)
C11 C12 C7 121.6(2)
C11 C12 N1 129.5(2)
C14 C13 N1 120.6(2)
C18 C13 C14 119.58(19)
C18 C13 N1 119.8(2)
C15 C14 C13 119.9(2)
C14 C15 C16 121.6(2)
C15 C16 C19 123.5(2)
C17 C16 C15 116.92(19)
C17 C16 C19 119.43(19)
C16 C17 C18 122.4(2)
O1 C17 C16 122.22(19)
O1 C17 C18 115.4(2)
C13 C18 C17 119.6(2)
C16 C19 C20 108.60(17)
C16 C19 C32 109.89(16)
C20 C19 C32 110.22(16)
C26 C19 C16 114.53(17)
C26 C19 C20 112.47(17)
C26 C19 C32 100.91(17)
C21 C20 C19 120.0(2)
C21 C20 C25 116.7(2)
C25 C20 C19 123.2(2)
C20 C21 C22 122.5(2)
C20 C21 O1 121.8(2)
C22 C21 O1 115.8(2)
C23 C22 C21 119.7(3)
C22 C23 C24 119.8(3)
C23 C24 C25 119.8(2)
C24 C25 C20 121.5(2)
C27 C26 C19 129.0(2)
C27 C26 C31 119.9(2)
C31 C26 C19 111.09(18)
C26 C27 C28 118.7(2)
C29 C28 C27 120.7(2)
C28 C29 C30 121.0(3)
C29 C30 C31 118.8(2)
C26 C31 C37 108.6(2)
C30 C31 C26 120.9(2)
C30 C31 C37 130.5(2)
C33 C32 C19 129.1(2)
C33 C32 C37 120.2(2)
C37 C32 C19 110.68(19)
C32 C33 C34 118.9(2)
C35 C34 C33 120.5(2)
C36 C35 C34 121.1(2)
C35 C36 C37 118.6(2)
C32 C37 C31 108.54(18)
C36 C37 C31 130.8(2)
C36 C37 C32 120.6(2)
C1 N1 C13 125.95(19)
C12 N1 C1 108.70(18)
C12 N1 C13 125.32(19)
C17 O1 C21 116.68(18)

loop_
_geom_bond_atom_site_label_1
_geom_bond_atom_site_label_2
_geom_bond_distance
C1 C2 1.377(3)
C1 C6 1.409(3)
C1 N1 1.402(3)
C2 C3 1.384(3)
C3 C4 1.392(4)
C4 C5 1.364(4)
C5 C6 1.398(4)
C6 C7 1.444(4)
C7 C8 1.393(4)
C7 C12 1.399(3)
C8 C9 1.371(4)
C9 C10 1.387(4)
C10 C11 1.369(3)
C11 C12 1.391(3)
C12 N1 1.401(3)
C13 C14 1.388(3)
C13 C18 1.373(3)
C13 N1 1.426(2)
C14 C15 1.384(3)
C15 C16 1.391(3)
C16 C17 1.383(3)
C16 C19 1.525(3)
C17 C18 1.386(3)
C17 O1 1.383(2)
C19 C20 1.526(3)
C19 C26 1.522(3)
C19 C32 1.543(3)
C20 C21 1.378(3)
C20 C25 1.388(3)
C21 C22 1.382(3)
C21 O1 1.392(3)
C22 C23 1.364(3)
C23 C24 1.378(4)
C24 C25 1.387(3)
C26 C27 1.380(3)
C26 C31 1.396(3)
C27 C28 1.396(3)
C28 C29 1.373(3)
C29 C30 1.374(3)
C30 C31 1.381(3)
C31 C37 1.474(3)
C32 C33 1.376(3)
C32 C37 1.394(3)
C33 C34 1.389(3)
C34 C35 1.378(3)
C35 C36 1.373(3)
C36 C37 1.385(3)
